data_7015761
loop_
_publ_author_name
'Safin, Damir A.'
'Babashkina, Maria G.'
'Bolte, Michael'
'Hahn, F. Ekkehardt'

_publ_section_title
;
 Highly efficient [Ni{iPrHNC(S)NP(S)(OiPr)2-1,3-N,S'}2]/PR3 (R3 = Me3,
 Me2Ph) complexes for the generation of Ni(0) for catalysis.
;
_journal_issue 18
_journal_name_full 'Dalton transactions (Cambridge, England : 2003)'
_journal_page_first 4806
_journal_page_last 4809
_journal_paper_doi 10.1039/c1dt10056d
_journal_volume 40
_journal_year 2011
_chemical_formula_moiety 'C86 H90 Ag2 N4 O4 P6 S4, 2(C H2 Cl2)'
_chemical_formula_sum 'C88 H94 Ag2 Cl4 N4 O4 P6 S4'
_chemical_formula_weight 1943.27
_chemical_name_systematic ?
_space_group_IT_number 14
_symmetry_cell_setting monoclinic
_symmetry_space_group_name_Hall '-P 2yn'
_symmetry_space_group_name_H-M 'P 1 21/n 1'
_atom_sites_solution_hydrogens geom
_atom_sites_solution_primary direct
_atom_sites_solution_secondary difmap
_audit_creation_method SHELXL-97
_cell_angle_alpha 90.00
_cell_angle_beta 107.913(2)
_cell_angle_gamma 90.00
_cell_formula_units_Z 2
_cell_length_a 16.5874(7)
_cell_length_b 12.8958(6)
_cell_length_c 21.8166(10)
_cell_measurement_reflns_used 5000
_cell_measurement_temperature 173(2)
_cell_measurement_theta_max 25
_cell_measurement_theta_min 2.5
_cell_volume 4440.5(3)
_computing_cell_refinement 'SMART (Siemens, 1995)'
_computing_data_collection 'SMART (Siemens, 1995)'
_computing_data_reduction 'SAINT (Siemens, 1995)'
_computing_molecular_graphics 'XP (Sheldrick, 2008)'
_computing_structure_refinement 'SHELXL-97 (Sheldrick, 1997)'
_computing_structure_solution 'SHELXS-97 (Sheldrick, 1990)'
_diffrn_ambient_temperature 173(2)
_diffrn_measured_fraction_theta_full 0.998
_diffrn_measured_fraction_theta_max 0.998
_diffrn_measurement_device_type 'Siemens CCD three-circle diffractometer'
_diffrn_measurement_method \w
_diffrn_radiation_monochromator graphite
_diffrn_radiation_source 'fine-focus sealed tube'
_diffrn_radiation_type MoK\a
_diffrn_radiation_wavelength 0.71073
_diffrn_reflns_av_R_equivalents 0.0229
_diffrn_reflns_av_sigmaI/netI 0.0265
_diffrn_reflns_limit_h_max 23
_diffrn_reflns_limit_h_min -23
_diffrn_reflns_limit_k_max 17
_diffrn_reflns_limit_k_min -18
_diffrn_reflns_limit_l_max 31
_diffrn_reflns_limit_l_min -31
_diffrn_reflns_number 54529
_diffrn_reflns_theta_full 25.00
_diffrn_reflns_theta_max 30.51
_diffrn_reflns_theta_min 1.85
_diffrn_standards_number 0
_exptl_absorpt_coefficient_mu 0.815
_exptl_absorpt_correction_T_max 0.7979
_exptl_absorpt_correction_T_min 0.7524
_exptl_absorpt_correction_type multi-scan
_exptl_absorpt_process_details 'SADABS (Sheldrick, 1996)'
_exptl_crystal_colour colourless
_exptl_crystal_density_diffrn 1.453
_exptl_crystal_density_method 'not measured'
_exptl_crystal_description block
_exptl_crystal_F_000 1996
_exptl_crystal_size_max 0.37
_exptl_crystal_size_mid 0.33
_exptl_crystal_size_min 0.29
_refine_diff_density_max 0.910
_refine_diff_density_min -1.748
_refine_diff_density_rms 0.106
_refine_ls_extinction_method none
_refine_ls_goodness_of_fit_ref 1.053
_refine_ls_hydrogen_treatment mixed
_refine_ls_matrix_type full
_refine_ls_number_parameters 509
_refine_ls_number_reflns 13533
_refine_ls_number_restraints 0
_refine_ls_restrained_S_all 1.053
_refine_ls_R_factor_all 0.0564
_refine_ls_R_factor_gt 0.0429
_refine_ls_shift/su_max 0.002
_refine_ls_shift/su_mean 0.000
_refine_ls_structure_factor_coef Fsqd
_refine_ls_weighting_details 'calc w=1/[\s^2^(Fo^2^)+(0.0684P)^2^+7.1496P] where P=(Fo^2^+2Fc^2^)/3'
_refine_ls_weighting_scheme calc
_refine_ls_wR_factor_gt 0.1255
_refine_ls_wR_factor_ref 0.1342
_reflns_number_gt 11049
_reflns_number_total 13533
_reflns_threshold_expression >2sigma(I)
_cod_data_source_file c1dt10056d.txt
_cod_data_source_block safin71
_cod_depositor_comments
;
The following automatic conversions were performed:
'_symmetry_cell_setting' value 'Monoclinic' changed to 'monoclinic'
according to '/home/saulius/struct/CIF-dictionaries/cif_core.dic'
dictionary named 'cif_core.dic' version 2.4.1 from 2010-06-29.

Automatic conversion script
Id: cif_fix_enum 1555 2011-01-17 13:19:09Z saulius 
;
_cod_original_sg_symbol_H-M P21/n
_cod_database_code 7015761

loop_
_symmetry_equiv_pos_as_xyz
'x, y, z'
'-x+1/2, y+1/2, -z+1/2'
'-x, -y, -z'
'x-1/2, -y-1/2, z-1/2'

loop_
_atom_site_label
_atom_site_type_symbol
_atom_site_fract_x
_atom_site_fract_y
_atom_site_fract_z
_atom_site_U_iso_or_equiv
_atom_site_adp_type
_atom_site_occupancy
_atom_site_symmetry_multiplicity
_atom_site_calc_flag
_atom_site_refinement_flags
_atom_site_disorder_assembly
_atom_site_disorder_group
Ag1 Ag 0.739117(12) 0.668900(16) 0.494426(9) 0.02321(6) Uani 1 1 d . . .
P1 P 0.88021(4) 0.53741(5) 0.62960(3) 0.01972(12) Uani 1 1 d . . .
P2 P 0.70396(4) 0.55333(5) 0.39753(3) 0.02213(13) Uani 1 1 d . . .
P3 P 0.64858(4) 0.81804(5) 0.49744(3) 0.02131(13) Uani 1 1 d . . .
S1 S 0.75606(4) 0.55728(6) 0.59938(3) 0.02623(14) Uani 1 1 d . . .
S2 S 0.89764(4) 0.70686(5) 0.51845(3) 0.02291(13) Uani 1 1 d . . .
N1 N 0.92661(14) 0.51451(17) 0.57605(10) 0.0213(4) Uani 1 1 d . . .
N2 N 0.97963(14) 0.54751(17) 0.49445(11) 0.0219(4) Uani 1 1 d . . .
H2 H 0.993(2) 0.584(3) 0.4684(17) 0.026(8) Uiso 1 1 d . . .
O1 O 0.90396(12) 0.44011(14) 0.67584(9) 0.0238(4) Uani 1 1 d . . .
O2 O 0.93106(13) 0.62188(15) 0.67827(10) 0.0290(4) Uani 1 1 d . . .
C1 C 0.93465(15) 0.58077(19) 0.53253(11) 0.0191(4) Uani 1 1 d . . .
C2 C 0.8820(2) 0.3373(2) 0.64869(14) 0.0309(6) Uani 1 1 d . . .
H2A H 0.8484 0.3438 0.6022 0.037 Uiso 1 1 calc R . .
C3 C 0.9628(3) 0.2800(3) 0.6543(2) 0.0525(10) Uani 1 1 d . . .
H3A H 0.9944 0.3165 0.6296 0.079 Uiso 1 1 calc R . .
H3B H 0.9495 0.2096 0.6373 0.079 Uiso 1 1 calc R . .
H3C H 0.9973 0.2765 0.6996 0.079 Uiso 1 1 calc R . .
C4 C 0.8277(2) 0.2868(3) 0.68501(17) 0.0410(7) Uani 1 1 d . . .
H4A H 0.7759 0.3275 0.6787 0.061 Uiso 1 1 calc R . .
H4B H 0.8594 0.2840 0.7310 0.061 Uiso 1 1 calc R . .
H4C H 0.8128 0.2163 0.6687 0.061 Uiso 1 1 calc R . .
C5 C 0.8999(2) 0.7230(2) 0.69060(15) 0.0297(6) Uani 1 1 d . . .
H5 H 0.8528 0.7455 0.6519 0.036 Uiso 1 1 calc R . .
C6 C 0.8676(3) 0.7153(3) 0.7474(2) 0.0613(13) Uani 1 1 d . . .
H6A H 0.8196 0.6672 0.7376 0.092 Uiso 1 1 calc R . .
H6B H 0.8492 0.7839 0.7571 0.092 Uiso 1 1 calc R . .
H6C H 0.9129 0.6898 0.7848 0.092 Uiso 1 1 calc R . .
C7 C 0.9733(2) 0.7965(3) 0.70132(18) 0.0398(7) Uani 1 1 d . . .
H7A H 0.9911 0.7993 0.6625 0.060 Uiso 1 1 calc R . .
H7B H 1.0206 0.7723 0.7377 0.060 Uiso 1 1 calc R . .
H7C H 0.9561 0.8659 0.7108 0.060 Uiso 1 1 calc R . .
C11 C 0.77312(17) 0.4409(2) 0.40818(13) 0.0250(5) Uani 1 1 d . . .
C12 C 0.7671(2) 0.3650(3) 0.45204(15) 0.0352(6) Uani 1 1 d . . .
H12 H 0.7277 0.3734 0.4754 0.042 Uiso 1 1 calc R . .
C13 C 0.8180(2) 0.2775(3) 0.46204(16) 0.0387(7) Uani 1 1 d . . .
H13 H 0.8126 0.2255 0.4914 0.046 Uiso 1 1 calc R . .
C14 C 0.8767(2) 0.2662(3) 0.42905(17) 0.0395(7) Uani 1 1 d . . .
H14 H 0.9114 0.2060 0.4354 0.047 Uiso 1 1 calc R . .
C15 C 0.88474(19) 0.3421(3) 0.38715(17) 0.0363(7) Uani 1 1 d . . .
H15 H 0.9261 0.3350 0.3654 0.044 Uiso 1 1 calc R . .
C16 C 0.83334(17) 0.4283(2) 0.37643(14) 0.0291(6) Uani 1 1 d . . .
H16 H 0.8391 0.4799 0.3470 0.035 Uiso 1 1 calc R . .
C21 C 0.72074(18) 0.6180(2) 0.32825(13) 0.0269(5) Uani 1 1 d . . .
C22 C 0.7702(2) 0.7067(3) 0.33888(16) 0.0407(7) Uani 1 1 d . . .
H22 H 0.7912 0.7349 0.3810 0.049 Uiso 1 1 calc R . .
C23 C 0.7892(2) 0.7546(3) 0.28775(18) 0.0486(9) Uani 1 1 d . . .
H23 H 0.8233 0.8153 0.2952 0.058 Uiso 1 1 calc R . .
C24 C 0.7591(2) 0.7146(3) 0.22697(17) 0.0442(8) Uani 1 1 d . . .
H24 H 0.7723 0.7472 0.1922 0.053 Uiso 1 1 calc R . .
C25 C 0.7098(3) 0.6274(3) 0.21627(16) 0.0467(8) Uani 1 1 d . . .
H25 H 0.6891 0.5998 0.1739 0.056 Uiso 1 1 calc R . .
C26 C 0.6897(2) 0.5786(3) 0.26641(14) 0.0373(7) Uani 1 1 d . . .
H26 H 0.6548 0.5186 0.2583 0.045 Uiso 1 1 calc R . .
C31 C 0.59762(17) 0.4970(2) 0.36577(12) 0.0238(5) Uani 1 1 d . . .
C32 C 0.58239(19) 0.3952(3) 0.34378(16) 0.0349(7) Uani 1 1 d . . .
H32 H 0.6285 0.3528 0.3421 0.042 Uiso 1 1 calc R . .
C33 C 0.5010(2) 0.3550(3) 0.32426(17) 0.0384(7) Uani 1 1 d . . .
H33 H 0.4918 0.2850 0.3103 0.046 Uiso 1 1 calc R . .
C34 C 0.4329(2) 0.4169(3) 0.32503(15) 0.0363(7) Uani 1 1 d . . .
H34 H 0.3770 0.3895 0.3113 0.044 Uiso 1 1 calc R . .
C35 C 0.44648(19) 0.5181(3) 0.34574(15) 0.0344(6) Uani 1 1 d . . .
H35 H 0.3999 0.5608 0.3460 0.041 Uiso 1 1 calc R . .
C36 C 0.52858(18) 0.5580(2) 0.36627(14) 0.0292(6) Uani 1 1 d . . .
H36 H 0.5375 0.6277 0.3808 0.035 Uiso 1 1 calc R . .
C41 C 0.63646(17) 0.9192(2) 0.43723(14) 0.0258(5) Uani 1 1 d . . .
C42 C 0.6235(2) 0.8884(3) 0.37369(15) 0.0384(7) Uani 1 1 d . . .
H42 H 0.6266 0.8169 0.3640 0.046 Uiso 1 1 calc R . .
C43 C 0.6063(3) 0.9609(3) 0.32453(18) 0.0514(9) Uani 1 1 d . . .
H43 H 0.5956 0.9390 0.2812 0.062 Uiso 1 1 calc R . .
C44 C 0.6046(3) 1.0660(3) 0.3388(2) 0.0494(9) Uani 1 1 d . . .
H44 H 0.5940 1.1161 0.3054 0.059 Uiso 1 1 calc R . .
C45 C 0.6181(2) 1.0966(3) 0.4011(2) 0.0469(9) Uani 1 1 d . . .
H45 H 0.6164 1.1683 0.4106 0.056 Uiso 1 1 calc R . .
C46 C 0.6344(2) 1.0247(2) 0.45083(16) 0.0342(6) Uani 1 1 d . . .
H46 H 0.6441 1.0473 0.4940 0.041 Uiso 1 1 calc R . .
C51 C 0.53915(16) 0.7761(2) 0.48274(12) 0.0225(5) Uani 1 1 d . . .
C52 C 0.47050(18) 0.8300(2) 0.44209(14) 0.0282(5) Uani 1 1 d . . .
H52 H 0.4791 0.8950 0.4247 0.034 Uiso 1 1 calc R . .
C53 C 0.38930(18) 0.7882(3) 0.42706(15) 0.0341(6) Uani 1 1 d . . .
H53 H 0.3427 0.8244 0.3987 0.041 Uiso 1 1 calc R . .
C54 C 0.3763(2) 0.6952(3) 0.45302(15) 0.0362(7) Uani 1 1 d . . .
H54 H 0.3208 0.6669 0.4421 0.043 Uiso 1 1 calc R . .
C55 C 0.4434(2) 0.6423(3) 0.49497(16) 0.0378(7) Uani 1 1 d . . .
H55 H 0.4338 0.5789 0.5138 0.045 Uiso 1 1 calc R . .
C56 C 0.52507(19) 0.6824(2) 0.50949(15) 0.0312(6) Uani 1 1 d . . .
H56 H 0.5714 0.6456 0.5378 0.037 Uiso 1 1 calc R . .
C61 C 0.67579(18) 0.8875(2) 0.57396(13) 0.0262(5) Uani 1 1 d . . .
C62 C 0.6192(2) 0.9003(2) 0.60876(14) 0.0331(6) Uani 1 1 d . . .
H62 H 0.5628 0.8753 0.5918 0.040 Uiso 1 1 calc R . .
C63 C 0.6447(3) 0.9495(3) 0.66834(16) 0.0429(8) Uani 1 1 d . . .
H63 H 0.6057 0.9588 0.6919 0.051 Uiso 1 1 calc R . .
C64 C 0.7272(3) 0.9851(3) 0.69324(17) 0.0501(10) Uani 1 1 d . . .
H64 H 0.7451 1.0173 0.7344 0.060 Uiso 1 1 calc R . .
C65 C 0.7832(2) 0.9738(3) 0.65842(19) 0.0478(9) Uani 1 1 d . . .
H65 H 0.8392 1.0003 0.6750 0.057 Uiso 1 1 calc R . .
C66 C 0.7582(2) 0.9241(3) 0.59947(16) 0.0371(7) Uani 1 1 d . . .
H66 H 0.7976 0.9148 0.5762 0.044 Uiso 1 1 calc R . .
C1L C 0.9435(3) 0.9109(4) 0.4355(3) 0.0670(13) Uani 1 1 d . . .
H1L1 H 0.9848 0.9015 0.4788 0.080 Uiso 1 1 calc R . .
H1L2 H 0.9324 0.8420 0.4145 0.080 Uiso 1 1 calc R . .
Cl1 Cl 0.98726(10) 0.99162(10) 0.39044(8) 0.0811(4) Uani 1 1 d . . .
Cl2 Cl 0.84888(8) 0.96064(11) 0.44332(7) 0.0749(4) Uani 1 1 d . . .

loop_
_atom_site_aniso_label
_atom_site_aniso_U_11
_atom_site_aniso_U_22
_atom_site_aniso_U_33
_atom_site_aniso_U_23
_atom_site_aniso_U_13
_atom_site_aniso_U_12
Ag1 0.02006(10) 0.02433(10) 0.02495(10) -0.00038(7) 0.00651(7) 0.00440(7)
P1 0.0204(3) 0.0199(3) 0.0201(3) 0.0009(2) 0.0081(2) 0.0009(2)
P2 0.0222(3) 0.0235(3) 0.0210(3) -0.0016(2) 0.0072(2) 0.0011(2)
P3 0.0193(3) 0.0207(3) 0.0238(3) -0.0004(2) 0.0065(2) 0.0033(2)
S1 0.0201(3) 0.0313(3) 0.0293(3) 0.0064(3) 0.0107(2) 0.0020(2)
S2 0.0195(3) 0.0205(3) 0.0292(3) 0.0046(2) 0.0083(2) 0.0017(2)
N1 0.0211(10) 0.0211(10) 0.0235(10) 0.0012(8) 0.0094(8) 0.0019(8)
N2 0.0242(11) 0.0204(10) 0.0240(10) 0.0031(8) 0.0117(9) 0.0030(8)
O1 0.0291(9) 0.0213(9) 0.0208(8) 0.0030(7) 0.0073(7) 0.0010(7)
O2 0.0294(10) 0.0231(9) 0.0313(10) -0.0054(8) 0.0047(8) 0.0024(8)
C1 0.0163(10) 0.0214(11) 0.0195(10) -0.0012(9) 0.0053(8) 0.0004(8)
C2 0.0407(16) 0.0227(13) 0.0269(13) 0.0026(10) 0.0069(12) -0.0001(11)
C3 0.069(3) 0.0386(19) 0.060(2) 0.0102(17) 0.036(2) 0.0199(18)
C4 0.0399(18) 0.0341(16) 0.0460(18) 0.0121(14) 0.0089(14) -0.0076(14)
C5 0.0401(16) 0.0203(12) 0.0342(14) -0.0041(10) 0.0197(12) -0.0002(11)
C6 0.097(3) 0.046(2) 0.067(3) -0.0152(19) 0.064(3) -0.016(2)
C7 0.0433(18) 0.0271(15) 0.053(2) -0.0091(14) 0.0206(15) -0.0074(13)
C11 0.0230(12) 0.0249(12) 0.0251(12) -0.0049(10) 0.0043(10) 0.0018(10)
C12 0.0369(16) 0.0365(16) 0.0330(15) 0.0034(12) 0.0119(12) 0.0054(13)
C13 0.0398(17) 0.0315(16) 0.0386(16) 0.0056(13) 0.0027(13) 0.0028(13)
C14 0.0265(14) 0.0316(15) 0.0496(18) -0.0108(14) -0.0041(13) 0.0062(12)
C15 0.0216(13) 0.0378(16) 0.0475(18) -0.0130(14) 0.0076(12) 0.0040(12)
C16 0.0219(12) 0.0330(14) 0.0330(14) -0.0056(11) 0.0095(11) -0.0026(11)
C21 0.0263(13) 0.0307(14) 0.0248(12) 0.0035(10) 0.0093(10) 0.0056(11)
C22 0.0459(19) 0.0438(18) 0.0316(15) 0.0031(13) 0.0107(13) -0.0119(15)
C23 0.0443(19) 0.058(2) 0.0426(18) 0.0146(17) 0.0124(15) -0.0121(17)
C24 0.0358(17) 0.063(2) 0.0354(16) 0.0211(16) 0.0140(13) 0.0079(16)
C25 0.056(2) 0.058(2) 0.0260(15) 0.0049(15) 0.0130(14) 0.0032(18)
C26 0.0447(18) 0.0410(17) 0.0250(13) -0.0006(12) 0.0092(12) -0.0027(14)
C31 0.0226(12) 0.0295(13) 0.0194(11) -0.0019(9) 0.0064(9) 0.0016(10)
C32 0.0271(14) 0.0346(15) 0.0403(16) -0.0136(13) 0.0066(12) 0.0026(12)
C33 0.0299(15) 0.0373(16) 0.0423(17) -0.0136(13) 0.0024(13) -0.0032(13)
C34 0.0249(14) 0.0445(18) 0.0349(15) -0.0057(13) 0.0022(11) -0.0047(13)
C35 0.0233(13) 0.0409(17) 0.0370(15) 0.0000(13) 0.0062(11) 0.0084(12)
C36 0.0282(13) 0.0274(13) 0.0305(13) -0.0007(11) 0.0067(11) 0.0053(11)
C41 0.0215(12) 0.0255(12) 0.0310(13) 0.0036(10) 0.0092(10) 0.0015(10)
C42 0.0465(19) 0.0380(17) 0.0325(15) 0.0024(13) 0.0146(14) 0.0000(14)
C43 0.063(2) 0.057(2) 0.0358(18) 0.0145(16) 0.0175(17) 0.0022(19)
C44 0.049(2) 0.048(2) 0.052(2) 0.0258(17) 0.0167(17) 0.0026(17)
C45 0.045(2) 0.0281(16) 0.067(2) 0.0152(16) 0.0169(18) 0.0019(14)
C46 0.0357(16) 0.0253(14) 0.0418(16) 0.0052(12) 0.0122(13) 0.0027(12)
C51 0.0219(11) 0.0240(12) 0.0224(11) -0.0015(9) 0.0079(9) 0.0017(9)
C52 0.0226(12) 0.0276(13) 0.0328(14) 0.0036(11) 0.0060(10) 0.0008(10)
C53 0.0216(13) 0.0448(18) 0.0332(14) 0.0010(13) 0.0043(11) 0.0018(12)
C54 0.0277(14) 0.0505(19) 0.0332(15) -0.0016(13) 0.0135(12) -0.0098(13)
C55 0.0376(17) 0.0402(17) 0.0406(17) 0.0085(13) 0.0193(14) -0.0073(13)
C56 0.0272(13) 0.0358(15) 0.0316(14) 0.0084(12) 0.0106(11) 0.0012(11)
C61 0.0274(13) 0.0242(12) 0.0250(12) -0.0010(10) 0.0050(10) 0.0059(10)
C62 0.0356(15) 0.0336(15) 0.0296(14) -0.0028(11) 0.0094(12) 0.0051(12)
C63 0.054(2) 0.0422(18) 0.0320(16) -0.0061(13) 0.0131(15) 0.0119(16)
C64 0.060(2) 0.0414(19) 0.0345(17) -0.0136(14) -0.0063(16) 0.0168(17)
C65 0.0388(18) 0.0388(18) 0.051(2) -0.0167(16) -0.0078(15) 0.0052(15)
C66 0.0295(15) 0.0358(16) 0.0411(17) -0.0099(13) 0.0038(12) 0.0053(12)
C1L 0.065(3) 0.054(3) 0.090(4) 0.017(2) 0.036(3) 0.003(2)
Cl1 0.0936(10) 0.0568(7) 0.1115(11) 0.0227(7) 0.0589(9) 0.0064(6)
Cl2 0.0649(7) 0.0708(8) 0.0972(10) 0.0233(7) 0.0371(7) 0.0109(6)

loop_
_atom_type_symbol
_atom_type_description
_atom_type_scat_dispersion_real
_atom_type_scat_dispersion_imag
_atom_type_scat_source
C C 0.0033 0.0016 'International Tables Vol C Tables 4.2.6.8 and 6.1.1.4'
H H 0.0000 0.0000 'International Tables Vol C Tables 4.2.6.8 and 6.1.1.4'
Ag Ag -0.8971 1.1015 'International Tables Vol C Tables 4.2.6.8 and 6.1.1.4'
Cl Cl 0.1484 0.1585 'International Tables Vol C Tables 4.2.6.8 and 6.1.1.4'
N N 0.0061 0.0033 'International Tables Vol C Tables 4.2.6.8 and 6.1.1.4'
O O 0.0106 0.0060 'International Tables Vol C Tables 4.2.6.8 and 6.1.1.4'
P P 0.1023 0.0942 'International Tables Vol C Tables 4.2.6.8 and 6.1.1.4'
S S 0.1246 0.1234 'International Tables Vol C Tables 4.2.6.8 and 6.1.1.4'

loop_
_geom_angle_atom_site_label_1
_geom_angle_atom_site_label_2
_geom_angle_atom_site_label_3
_geom_angle
_geom_angle_site_symmetry_1
_geom_angle_site_symmetry_3
_geom_angle_publ_flag
P3 Ag1 P2 120.24(2) . . ?
P3 Ag1 S2 116.25(2) . . ?
P2 Ag1 S2 104.12(2) . . ?
P3 Ag1 S1 107.84(2) . . ?
P2 Ag1 S1 110.00(2) . . ?
S2 Ag1 S1 95.61(2) . . ?
O2 P1 O1 98.17(11) . . ?
O2 P1 N1 109.86(12) . . ?
O1 P1 N1 103.66(11) . . ?
O2 P1 S1 115.01(8) . . ?
O1 P1 S1 110.19(8) . . ?
N1 P1 S1 117.57(9) . . ?
C11 P2 C21 102.70(13) . . ?
C11 P2 C31 103.17(13) . . ?
C21 P2 C31 104.04(13) . . ?
C11 P2 Ag1 113.11(9) . . ?
C21 P2 Ag1 111.88(10) . . ?
C31 P2 Ag1 120.10(9) . . ?
C41 P3 C61 104.46(13) . . ?
C41 P3 C51 101.71(12) . . ?
C61 P3 C51 105.01(12) . . ?
C41 P3 Ag1 118.42(9) . . ?
C61 P3 Ag1 115.36(9) . . ?
C51 P3 Ag1 110.28(9) . . ?
P1 S1 Ag1 100.47(3) . . ?
C1 S2 Ag1 98.18(8) . . ?
C1 N1 P1 125.58(19) . . ?
C1 N2 N2 120.5(3) . 3_766 ?
C1 N2 H2 125(2) . . ?
N2 N2 H2 114(2) 3_766 . ?
C2 O1 P1 118.82(17) . . ?
C5 O2 P1 126.63(19) . . ?
N1 C1 N2 115.9(2) . . ?
N1 C1 S2 129.00(19) . . ?
N2 C1 S2 115.04(18) . . ?
O1 C2 C3 108.1(3) . . ?
O1 C2 C4 107.1(3) . . ?
C3 C2 C4 113.9(3) . . ?
O1 C2 H2A 109.2 . . ?
C3 C2 H2A 109.2 . . ?
C4 C2 H2A 109.2 . . ?
C2 C3 H3A 109.5 . . ?
C2 C3 H3B 109.5 . . ?
H3A C3 H3B 109.5 . . ?
C2 C3 H3C 109.5 . . ?
H3A C3 H3C 109.5 . . ?
H3B C3 H3C 109.5 . . ?
C2 C4 H4A 109.5 . . ?
C2 C4 H4B 109.5 . . ?
H4A C4 H4B 109.5 . . ?
C2 C4 H4C 109.5 . . ?
H4A C4 H4C 109.5 . . ?
H4B C4 H4C 109.5 . . ?
O2 C5 C6 109.3(3) . . ?
O2 C5 C7 106.0(2) . . ?
C6 C5 C7 113.0(3) . . ?
O2 C5 H5 109.4 . . ?
C6 C5 H5 109.4 . . ?
C7 C5 H5 109.4 . . ?
C5 C6 H6A 109.5 . . ?
C5 C6 H6B 109.5 . . ?
H6A C6 H6B 109.5 . . ?
C5 C6 H6C 109.5 . . ?
H6A C6 H6C 109.5 . . ?
H6B C6 H6C 109.5 . . ?
C5 C7 H7A 109.5 . . ?
C5 C7 H7B 109.5 . . ?
H7A C7 H7B 109.5 . . ?
C5 C7 H7C 109.5 . . ?
H7A C7 H7C 109.5 . . ?
H7B C7 H7C 109.5 . . ?
C16 C11 C12 118.3(3) . . ?
C16 C11 P2 123.5(2) . . ?
C12 C11 P2 118.2(2) . . ?
C13 C12 C11 120.7(3) . . ?
C13 C12 H12 119.6 . . ?
C11 C12 H12 119.6 . . ?
C14 C13 C12 119.7(3) . . ?
C14 C13 H13 120.2 . . ?
C12 C13 H13 120.2 . . ?
C15 C14 C13 119.9(3) . . ?
C15 C14 H14 120.0 . . ?
C13 C14 H14 120.0 . . ?
C14 C15 C16 120.5(3) . . ?
C14 C15 H15 119.8 . . ?
C16 C15 H15 119.8 . . ?
C15 C16 C11 120.8(3) . . ?
C15 C16 H16 119.6 . . ?
C11 C16 H16 119.6 . . ?
C26 C21 C22 119.3(3) . . ?
C26 C21 P2 122.3(2) . . ?
C22 C21 P2 118.2(2) . . ?
C21 C22 C23 120.0(3) . . ?
C21 C22 H22 120.0 . . ?
C23 C22 H22 120.0 . . ?
C24 C23 C22 120.3(4) . . ?
C24 C23 H23 119.9 . . ?
C22 C23 H23 119.9 . . ?
C25 C24 C23 119.9(3) . . ?
C25 C24 H24 120.1 . . ?
C23 C24 H24 120.1 . . ?
C24 C25 C26 120.9(3) . . ?
C24 C25 H25 119.5 . . ?
C26 C25 H25 119.5 . . ?
C21 C26 C25 119.6(3) . . ?
C21 C26 H26 120.2 . . ?
C25 C26 H26 120.2 . . ?
C36 C31 C32 118.2(3) . . ?
C36 C31 P2 118.1(2) . . ?
C32 C31 P2 123.7(2) . . ?
C33 C32 C31 121.0(3) . . ?
C33 C32 H32 119.5 . . ?
C31 C32 H32 119.5 . . ?
C32 C33 C34 120.1(3) . . ?
C32 C33 H33 120.0 . . ?
C34 C33 H33 120.0 . . ?
C35 C34 C33 119.8(3) . . ?
C35 C34 H34 120.1 . . ?
C33 C34 H34 120.1 . . ?
C34 C35 C36 120.0(3) . . ?
C34 C35 H35 120.0 . . ?
C36 C35 H35 120.0 . . ?
C31 C36 C35 120.9(3) . . ?
C31 C36 H36 119.6 . . ?
C35 C36 H36 119.6 . . ?
C42 C41 C46 118.9(3) . . ?
C42 C41 P3 117.5(2) . . ?
C46 C41 P3 123.4(2) . . ?
C43 C42 C41 120.6(3) . . ?
C43 C42 H42 119.7 . . ?
C41 C42 H42 119.7 . . ?
C42 C43 C44 119.8(4) . . ?
C42 C43 H43 120.1 . . ?
C44 C43 H43 120.1 . . ?
C45 C44 C43 119.7(3) . . ?
C45 C44 H44 120.1 . . ?
C43 C44 H44 120.1 . . ?
C44 C45 C46 121.1(3) . . ?
C44 C45 H45 119.4 . . ?
C46 C45 H45 119.4 . . ?
C45 C46 C41 119.8(3) . . ?
C45 C46 H46 120.1 . . ?
C41 C46 H46 120.1 . . ?
C56 C51 C52 119.3(3) . . ?
C56 C51 P3 118.0(2) . . ?
C52 C51 P3 122.5(2) . . ?
C53 C52 C51 119.9(3) . . ?
C53 C52 H52 120.0 . . ?
C51 C52 H52 120.0 . . ?
C54 C53 C52 120.3(3) . . ?
C54 C53 H53 119.9 . . ?
C52 C53 H53 119.9 . . ?
C53 C54 C55 120.4(3) . . ?
C53 C54 H54 119.8 . . ?
C55 C54 H54 119.8 . . ?
C54 C55 C56 119.8(3) . . ?
C54 C55 H55 120.1 . . ?
C56 C55 H55 120.1 . . ?
C55 C56 C51 120.2(3) . . ?
C55 C56 H56 119.9 . . ?
C51 C56 H56 119.9 . . ?
C62 C61 C66 119.2(3) . . ?
C62 C61 P3 122.7(2) . . ?
C66 C61 P3 118.0(2) . . ?
C61 C62 C63 120.3(3) . . ?
C61 C62 H62 119.9 . . ?
C63 C62 H62 119.9 . . ?
C64 C63 C62 119.8(3) . . ?
C64 C63 H63 120.1 . . ?
C62 C63 H63 120.1 . . ?
C65 C64 C63 120.1(3) . . ?
C65 C64 H64 120.0 . . ?
C63 C64 H64 120.0 . . ?
C64 C65 C66 120.2(3) . . ?
C64 C65 H65 119.9 . . ?
C66 C65 H65 119.9 . . ?
C65 C66 C61 120.4(3) . . ?
C65 C66 H66 119.8 . . ?
C61 C66 H66 119.8 . . ?
Cl1 C1L Cl2 112.3(3) . . ?
Cl1 C1L H1L1 109.2 . . ?
Cl2 C1L H1L1 109.2 . . ?
Cl1 C1L H1L2 109.2 . . ?
Cl2 C1L H1L2 109.2 . . ?
H1L1 C1L H1L2 107.9 . . ?

loop_
_geom_bond_atom_site_label_1
_geom_bond_atom_site_label_2
_geom_bond_distance
_geom_bond_site_symmetry_2
_geom_bond_publ_flag
Ag1 P3 2.4534(7) . ?
Ag1 P2 2.5044(7) . ?
Ag1 S2 2.5653(7) . ?
Ag1 S1 2.6453(7) . ?
P1 O2 1.573(2) . ?
P1 O1 1.5820(19) . ?
P1 N1 1.612(2) . ?
P1 S1 1.9764(9) . ?
P2 C11 1.819(3) . ?
P2 C21 1.821(3) . ?
P2 C31 1.835(3) . ?
P3 C41 1.818(3) . ?
P3 C61 1.825(3) . ?
P3 C51 1.826(3) . ?
S2 C1 1.732(3) . ?
N1 C1 1.314(3) . ?
N2 C1 1.346(3) . ?
N2 N2 1.384(4) 3_766 ?
N2 H2 0.82(4) . ?
O1 C2 1.452(3) . ?
O2 C5 1.458(3) . ?
C2 C3 1.502(5) . ?
C2 C4 1.518(4) . ?
C2 H2A 1.0000 . ?
C3 H3A 0.9800 . ?
C3 H3B 0.9800 . ?
C3 H3C 0.9800 . ?
C4 H4A 0.9800 . ?
C4 H4B 0.9800 . ?
C4 H4C 0.9800 . ?
C5 C6 1.497(4) . ?
C5 C7 1.504(4) . ?
C5 H5 1.0000 . ?
C6 H6A 0.9800 . ?
C6 H6B 0.9800 . ?
C6 H6C 0.9800 . ?
C7 H7A 0.9800 . ?
C7 H7B 0.9800 . ?
C7 H7C 0.9800 . ?
C11 C16 1.389(4) . ?
C11 C12 1.393(4) . ?
C12 C13 1.386(5) . ?
C12 H12 0.9500 . ?
C13 C14 1.385(5) . ?
C13 H13 0.9500 . ?
C14 C15 1.374(5) . ?
C14 H14 0.9500 . ?
C15 C16 1.377(4) . ?
C15 H15 0.9500 . ?
C16 H16 0.9500 . ?
C21 C26 1.384(4) . ?
C21 C22 1.385(5) . ?
C22 C23 1.394(5) . ?
C22 H22 0.9500 . ?
C23 C24 1.366(6) . ?
C23 H23 0.9500 . ?
C24 C25 1.366(6) . ?
C24 H24 0.9500 . ?
C25 C26 1.389(5) . ?
C25 H25 0.9500 . ?
C26 H26 0.9500 . ?
C31 C36 1.392(4) . ?
C31 C32 1.393(4) . ?
C32 C33 1.385(4) . ?
C32 H32 0.9500 . ?
C33 C34 1.388(5) . ?
C33 H33 0.9500 . ?
C34 C35 1.376(5) . ?
C34 H34 0.9500 . ?
C35 C36 1.395(4) . ?
C35 H35 0.9500 . ?
C36 H36 0.9500 . ?
C41 C42 1.394(4) . ?
C41 C46 1.395(4) . ?
C42 C43 1.385(5) . ?
C42 H42 0.9500 . ?
C43 C44 1.393(6) . ?
C43 H43 0.9500 . ?
C44 C45 1.366(6) . ?
C44 H44 0.9500 . ?
C45 C46 1.388(5) . ?
C45 H45 0.9500 . ?
C46 H46 0.9500 . ?
C51 C56 1.392(4) . ?
C51 C52 1.395(4) . ?
C52 C53 1.393(4) . ?
C52 H52 0.9500 . ?
C53 C54 1.372(5) . ?
C53 H53 0.9500 . ?
C54 C55 1.384(5) . ?
C54 H54 0.9500 . ?
C55 C56 1.392(4) . ?
C55 H55 0.9500 . ?
C56 H56 0.9500 . ?
C61 C62 1.386(4) . ?
C61 C66 1.390(4) . ?
C62 C63 1.390(4) . ?
C62 H62 0.9500 . ?
C63 C64 1.386(6) . ?
C63 H63 0.9500 . ?
C64 C65 1.377(6) . ?
C64 H64 0.9500 . ?
C65 C66 1.382(5) . ?
C65 H65 0.9500 . ?
C66 H66 0.9500 . ?
C1L Cl1 1.736(5) . ?
C1L Cl2 1.753(5) . ?
C1L H1L1 0.9900 . ?
C1L H1L2 0.9900 . ?

loop_
_geom_torsion_atom_site_label_1
_geom_torsion_atom_site_label_2
_geom_torsion_atom_site_label_3
_geom_torsion_atom_site_label_4
_geom_torsion
_geom_torsion_site_symmetry_1
_geom_torsion_site_symmetry_2
_geom_torsion_site_symmetry_3
_geom_torsion_site_symmetry_4
_geom_torsion_publ_flag
P3 Ag1 P2 C11 -174.54(10) . . . . ?
S2 Ag1 P2 C11 53.04(10) . . . . ?
S1 Ag1 P2 C11 -48.43(10) . . . . ?
P3 Ag1 P2 C21 70.06(10) . . . . ?
S2 Ag1 P2 C21 -62.36(10) . . . . ?
S1 Ag1 P2 C21 -163.82(10) . . . . ?
P3 Ag1 P2 C31 -52.28(11) . . . . ?
S2 Ag1 P2 C31 175.30(10) . . . . ?
S1 Ag1 P2 C31 73.84(11) . . . . ?
P2 Ag1 P3 C41 -61.07(11) . . . . ?
S2 Ag1 P3 C41 65.97(11) . . . . ?
S1 Ag1 P3 C41 171.82(11) . . . . ?
P2 Ag1 P3 C61 174.14(11) . . . . ?
S2 Ag1 P3 C61 -58.83(11) . . . . ?
S1 Ag1 P3 C61 47.02(11) . . . . ?
P2 Ag1 P3 C51 55.41(9) . . . . ?
S2 Ag1 P3 C51 -177.55(9) . . . . ?
S1 Ag1 P3 C51 -71.70(9) . . . . ?
O2 P1 S1 Ag1 91.46(9) . . . . ?
O1 P1 S1 Ag1 -158.74(8) . . . . ?
N1 P1 S1 Ag1 -40.33(10) . . . . ?
P3 Ag1 S1 P1 -131.53(3) . . . . ?
P2 Ag1 S1 P1 95.62(4) . . . . ?
S2 Ag1 S1 P1 -11.63(4) . . . . ?
P3 Ag1 S2 C1 164.36(8) . . . . ?
P2 Ag1 S2 C1 -60.96(8) . . . . ?
S1 Ag1 S2 C1 51.31(8) . . . . ?
O2 P1 N1 C1 -65.9(2) . . . . ?
O1 P1 N1 C1 -170.0(2) . . . . ?
S1 P1 N1 C1 68.2(2) . . . . ?
O2 P1 O1 C2 -170.0(2) . . . . ?
N1 P1 O1 C2 -57.2(2) . . . . ?
S1 P1 O1 C2 69.5(2) . . . . ?
O1 P1 O2 C5 -132.8(2) . . . . ?
N1 P1 O2 C5 119.4(2) . . . . ?
S1 P1 O2 C5 -15.9(2) . . . . ?
P1 N1 C1 N2 176.64(19) . . . . ?
P1 N1 C1 S2 -1.5(4) . . . . ?
N2 N2 C1 N1 -5.5(4) 3_766 . . . ?
N2 N2 C1 S2 172.9(2) 3_766 . . . ?
Ag1 S2 C1 N1 -59.4(2) . . . . ?
Ag1 S2 C1 N2 122.42(18) . . . . ?
P1 O1 C2 C3 113.6(2) . . . . ?
P1 O1 C2 C4 -123.4(2) . . . . ?
P1 O2 C5 C6 94.7(3) . . . . ?
P1 O2 C5 C7 -143.2(2) . . . . ?
C21 P2 C11 C16 11.2(3) . . . . ?
C31 P2 C11 C16 119.1(2) . . . . ?
Ag1 P2 C11 C16 -109.6(2) . . . . ?
C21 P2 C11 C12 -170.9(2) . . . . ?
C31 P2 C11 C12 -63.0(3) . . . . ?
Ag1 P2 C11 C12 68.3(2) . . . . ?
C16 C11 C12 C13 -2.2(5) . . . . ?
P2 C11 C12 C13 179.8(3) . . . . ?
C11 C12 C13 C14 1.3(5) . . . . ?
C12 C13 C14 C15 0.6(5) . . . . ?
C13 C14 C15 C16 -1.6(5) . . . . ?
C14 C15 C16 C11 0.7(5) . . . . ?
C12 C11 C16 C15 1.2(4) . . . . ?
P2 C11 C16 C15 179.1(2) . . . . ?
C11 P2 C21 C26 72.0(3) . . . . ?
C31 P2 C21 C26 -35.3(3) . . . . ?
Ag1 P2 C21 C26 -166.4(2) . . . . ?
C11 P2 C21 C22 -104.5(3) . . . . ?
C31 P2 C21 C22 148.2(3) . . . . ?
Ag1 P2 C21 C22 17.1(3) . . . . ?
C26 C21 C22 C23 -0.9(5) . . . . ?
P2 C21 C22 C23 175.7(3) . . . . ?
C21 C22 C23 C24 0.1(6) . . . . ?
C22 C23 C24 C25 0.2(6) . . . . ?
C23 C24 C25 C26 0.1(6) . . . . ?
C22 C21 C26 C25 1.2(5) . . . . ?
P2 C21 C26 C25 -175.3(3) . . . . ?
C24 C25 C26 C21 -0.8(6) . . . . ?
C11 P2 C31 C36 165.1(2) . . . . ?
C21 P2 C31 C36 -88.0(2) . . . . ?
Ag1 P2 C31 C36 38.1(3) . . . . ?
C11 P2 C31 C32 -12.0(3) . . . . ?
C21 P2 C31 C32 94.9(3) . . . . ?
Ag1 P2 C31 C32 -139.0(2) . . . . ?
C36 C31 C32 C33 -1.4(5) . . . . ?
P2 C31 C32 C33 175.7(3) . . . . ?
C31 C32 C33 C34 1.4(5) . . . . ?
C32 C33 C34 C35 -0.5(5) . . . . ?
C33 C34 C35 C36 -0.4(5) . . . . ?
C32 C31 C36 C35 0.4(4) . . . . ?
P2 C31 C36 C35 -176.9(2) . . . . ?
C34 C35 C36 C31 0.5(5) . . . . ?
C61 P3 C41 C42 173.8(2) . . . . ?
C51 P3 C41 C42 -77.1(3) . . . . ?
Ag1 P3 C41 C42 43.9(3) . . . . ?
C61 P3 C41 C46 -10.1(3) . . . . ?
C51 P3 C41 C46 98.9(3) . . . . ?
Ag1 P3 C41 C46 -140.1(2) . . . . ?
C46 C41 C42 C43 -2.0(5) . . . . ?
P3 C41 C42 C43 174.2(3) . . . . ?
C41 C42 C43 C44 2.2(6) . . . . ?
C42 C43 C44 C45 -1.4(6) . . . . ?
C43 C44 C45 C46 0.6(6) . . . . ?
C44 C45 C46 C41 -0.5(5) . . . . ?
C42 C41 C46 C45 1.2(5) . . . . ?
P3 C41 C46 C45 -174.8(3) . . . . ?
C41 P3 C51 C56 164.9(2) . . . . ?
C61 P3 C51 C56 -86.4(2) . . . . ?
Ag1 P3 C51 C56 38.4(2) . . . . ?
C41 P3 C51 C52 -10.0(3) . . . . ?
C61 P3 C51 C52 98.6(2) . . . . ?
Ag1 P3 C51 C52 -136.5(2) . . . . ?
C56 C51 C52 C53 -2.0(4) . . . . ?
P3 C51 C52 C53 172.9(2) . . . . ?
C51 C52 C53 C54 1.2(5) . . . . ?
C52 C53 C54 C55 0.7(5) . . . . ?
C53 C54 C55 C56 -1.8(5) . . . . ?
C54 C55 C56 C51 0.9(5) . . . . ?
C52 C51 C56 C55 1.0(4) . . . . ?
P3 C51 C56 C55 -174.2(2) . . . . ?
C41 P3 C61 C62 106.5(3) . . . . ?
C51 P3 C61 C62 -0.1(3) . . . . ?
Ag1 P3 C61 C62 -121.7(2) . . . . ?
C41 P3 C61 C66 -76.8(3) . . . . ?
C51 P3 C61 C66 176.5(2) . . . . ?
Ag1 P3 C61 C66 54.9(3) . . . . ?
C66 C61 C62 C63 0.3(5) . . . . ?
P3 C61 C62 C63 176.8(3) . . . . ?
C61 C62 C63 C64 -0.6(5) . . . . ?
C62 C63 C64 C65 1.5(6) . . . . ?
C63 C64 C65 C66 -2.1(6) . . . . ?
C64 C65 C66 C61 1.7(6) . . . . ?
C62 C61 C66 C65 -0.8(5) . . . . ?
P3 C61 C66 C65 -177.6(3) . . . . ?
